data_4103916
loop_
_publ_author_name
'Volodymyr Svitlyk'
'Gordon J. Miller'
'Yurij Mozharivskyj'

_publ_section_title
;
 Gd5Si4-xPx: Targeted Structural Changes through Increase in Valence
 Electron Count
;
_journal_name_full 'Journal of the American Chemical Society'
_journal_page_first 2367
_journal_page_last 2374
_journal_paper_doi 10.1021/ja8085033
_journal_volume 131
_journal_year 2009
_chemical_formula_sum 'Gd5 Si4'
_chemical_formula_weight 898.61
_chemical_name_systematic
; 
 ? 
;
_space_group_IT_number 62
_symmetry_cell_setting orthorhombic
_symmetry_space_group_name_Hall '-P 2ac 2n'
_symmetry_space_group_name_H-M 'P n m a'
_atom_sites_solution_primary direct
_atom_sites_solution_secondary difmap
_audit_creation_method SHELXL-97
_cell_angle_alpha 90.00
_cell_angle_beta 90.00
_cell_angle_gamma 90.00
_cell_formula_units_Z 4
_cell_length_a 7.4743(5)
_cell_length_b 14.7529(7)
_cell_length_c 7.7424(4)
_cell_measurement_reflns_used 1197
_cell_measurement_temperature 293(2)
_cell_measurement_theta_max 29.15
_cell_measurement_theta_min 2.97
_cell_volume 853.74(8)
_computing_cell_refinement X-Area
_computing_data_collection X-Area
_computing_data_reduction X-Red32
_computing_publication_material 'SHELXL-97 (Sheldrick, 1997)'
_computing_structure_refinement 'SHELXL-97 (Sheldrick, 1997)'
_computing_structure_solution 'SHELXS-97 (Sheldrick, 1990)'
_diffrn_ambient_temperature 293(2)
_diffrn_measured_fraction_theta_full 0.998
_diffrn_measured_fraction_theta_max 0.998
_diffrn_measurement_device_type 'STOE IPDSII'
_diffrn_measurement_method 'omega scan'
_diffrn_radiation_monochromator graphite
_diffrn_radiation_source 'fine-focus sealed tube'
_diffrn_radiation_type MoK\a
_diffrn_radiation_wavelength 0.71073
_diffrn_reflns_av_R_equivalents 0.0712
_diffrn_reflns_av_sigmaI/netI 0.0392
_diffrn_reflns_limit_h_max 10
_diffrn_reflns_limit_h_min -10
_diffrn_reflns_limit_k_max 16
_diffrn_reflns_limit_k_min -20
_diffrn_reflns_limit_l_max 10
_diffrn_reflns_limit_l_min -10
_diffrn_reflns_number 8147
_diffrn_reflns_theta_full 29.15
_diffrn_reflns_theta_max 29.15
_diffrn_reflns_theta_min 2.97
_exptl_absorpt_coefficient_mu 38.766
_exptl_absorpt_correction_T_max 0.17
_exptl_absorpt_correction_T_min 0.03
_exptl_absorpt_correction_type numerical
_exptl_absorpt_process_details X-Red
_exptl_crystal_colour silver
_exptl_crystal_density_diffrn 6.991
_exptl_crystal_density_method 'not measured'
_exptl_crystal_description plate
_exptl_crystal_F_000 1504
_exptl_crystal_size_max 0.18
_exptl_crystal_size_mid 0.11
_exptl_crystal_size_min 0.09
_refine_diff_density_max 2.800
_refine_diff_density_min -2.802
_refine_diff_density_rms 0.633
_refine_ls_extinction_coef 0.00356(19)
_refine_ls_extinction_expression Fc^*^=kFc[1+0.001xFc^2^\l^3^/sin(2\q)]^-1/4^
_refine_ls_extinction_method SHELXL
_refine_ls_goodness_of_fit_ref 1.089
_refine_ls_matrix_type full
_refine_ls_number_parameters 47
_refine_ls_number_reflns 1192
_refine_ls_number_restraints 0
_refine_ls_restrained_S_all 1.089
_refine_ls_R_factor_all 0.0419
_refine_ls_R_factor_gt 0.0344
_refine_ls_shift/su_max 0.001
_refine_ls_shift/su_mean 0.000
_refine_ls_structure_factor_coef Fsqd
_refine_ls_weighting_details 'calc w=1/[\s^2^(Fo^2^)+(0.0465P)^2^+0.0000P] where P=(Fo^2^+2Fc^2^)/3'
_refine_ls_weighting_scheme calc
_refine_ls_wR_factor_gt 0.0749
_refine_ls_wR_factor_ref 0.0774
_reflns_number_gt 1056
_reflns_number_total 1192
_reflns_threshold_expression >2sigma(I)
_cod_data_source_file ja8085033_si_001.cif
_cod_data_source_block mozs157
_cod_database_code 4103916

loop_
_symmetry_equiv_pos_as_xyz
'x, y, z'
'-x+1/2, -y, z+1/2'
'-x, y+1/2, -z'
'x+1/2, -y+1/2, -z+1/2'
'-x, -y, -z'
'x-1/2, y, -z-1/2'
'x, -y-1/2, z'
'-x-1/2, y-1/2, z-1/2'

loop_
_atom_site_label
_atom_site_type_symbol
_atom_site_fract_x
_atom_site_fract_y
_atom_site_fract_z
_atom_site_U_iso_or_equiv
_atom_site_adp_type
_atom_site_occupancy
_atom_site_symmetry_multiplicity
_atom_site_calc_flag
_atom_site_refinement_flags
Gd1 Gd 0.02881(5) 0.59724(3) 0.18263(5) 0.01096(16) Uani 1 1 d .
Gd2 Gd 0.31646(5) 0.12238(3) 0.17964(5) 0.00953(15) Uani 1 1 d .
Gd3 Gd 0.14440(7) 0.2500 0.51113(7) 0.00944(16) Uani 1 2 d S
Si1 Si 0.1440(3) 0.03997(17) 0.4723(3) 0.0116(4) Uani 1 1 d .
Si2 Si 0.0214(4) 0.2500 0.0996(5) 0.0112(6) Uani 1 2 d S
Si3 Si 0.2590(4) 0.2500 0.8753(5) 0.0106(6) Uani 1 2 d S

loop_
_atom_site_aniso_label
_atom_site_aniso_U_11
_atom_site_aniso_U_22
_atom_site_aniso_U_33
_atom_site_aniso_U_23
_atom_site_aniso_U_13
_atom_site_aniso_U_12
Gd1 0.0085(2) 0.0141(3) 0.0103(2) 0.00129(15) 0.00156(12) 0.00161(13)
Gd2 0.0075(2) 0.0116(2) 0.0095(2) -0.00033(15) 0.00110(12) 0.00026(13)
Gd3 0.0066(2) 0.0121(3) 0.0097(3) 0.000 0.00037(18) 0.000
Si1 0.0097(8) 0.0138(11) 0.0113(10) 0.0017(9) -0.0015(8) -0.0026(8)
Si2 0.0074(13) 0.0144(15) 0.0119(17) 0.000 0.0000(10) 0.000
Si3 0.0082(12) 0.0160(16) 0.0078(14) 0.000 -0.0011(10) 0.000

loop_
_atom_type_symbol
_atom_type_description
_atom_type_scat_dispersion_real
_atom_type_scat_dispersion_imag
_atom_type_scat_source
Si Si 0.0817 0.0704 'International Tables Vol C Tables 4.2.6.8 and 6.1.1.4'
Gd Gd -0.1653 3.9035 'International Tables Vol C Tables 4.2.6.8 and 6.1.1.4'

loop_
_geom_angle_atom_site_label_1
_geom_angle_atom_site_label_2
_geom_angle_atom_site_label_3
_geom_angle
_geom_angle_site_symmetry_1
_geom_angle_site_symmetry_3
Si1 Gd1 Si1 136.08(8) 8_665 3_556
Si1 Gd1 Si3 92.72(7) 8_665 2_564
Si1 Gd1 Si3 89.80(8) 3_556 2_564
Si1 Gd1 Si1 89.03(3) 8_665 7_565
Si1 Gd1 Si1 47.15(7) 3_556 7_565
Si3 Gd1 Si1 89.13(7) 2_564 7_565
Si1 Gd1 Si3 131.97(8) 8_665 5_566
Si1 Gd1 Si3 91.92(8) 3_556 5_566
Si3 Gd1 Si3 84.19(5) 2_564 5_566
Si1 Gd1 Si3 138.62(8) 7_565 5_566
Si1 Gd1 Si2 85.63(7) 8_665 5_565
Si1 Gd1 Si2 138.08(7) 3_556 5_565
Si3 Gd1 Si2 82.91(7) 2_564 5_565
Si1 Gd1 Si2 170.18(7) 7_565 5_565
Si3 Gd1 Si2 46.37(8) 5_566 5_565
Si1 Gd1 Gd3 146.14(5) 8_665 5_566
Si1 Gd1 Gd3 55.79(5) 3_556 5_566
Si3 Gd1 Gd3 53.47(5) 2_564 5_566
Si1 Gd1 Gd3 91.86(5) 7_565 5_566
Si3 Gd1 Gd3 52.12(6) 5_566 5_566
Si2 Gd1 Gd3 88.03(5) 5_565 5_566
Si1 Gd1 Gd3 55.28(5) 8_665 2_564
Si1 Gd1 Gd3 141.21(5) 3_556 2_564
Si3 Gd1 Gd3 51.56(6) 2_564 2_564
Si1 Gd1 Gd3 118.93(4) 7_565 2_564
Si3 Gd1 Gd3 87.86(5) 5_566 2_564
Si2 Gd1 Gd3 51.37(5) 5_565 2_564
Gd3 Gd1 Gd3 95.615(15) 5_566 2_564
Si1 Gd1 Gd2 104.50(5) 8_665 4_455
Si1 Gd1 Gd2 48.86(5) 3_556 4_455
Si3 Gd1 Gd2 134.26(6) 2_564 4_455
Si1 Gd1 Gd2 50.08(4) 7_565 4_455
Si3 Gd1 Gd2 111.64(4) 5_566 4_455
Si2 Gd1 Gd2 139.44(5) 5_565 4_455
Gd3 Gd1 Gd2 101.853(13) 5_566 4_455
Gd3 Gd1 Gd2 159.293(14) 2_564 4_455
Si1 Gd1 Gd2 100.12(5) 8_665 3
Si1 Gd1 Gd2 112.25(4) 3_556 3
Si3 Gd1 Gd2 128.33(5) 2_564 3
Si1 Gd1 Gd2 140.35(5) 7_565 3
Si3 Gd1 Gd2 50.63(6) 5_566 3
Si2 Gd1 Gd2 49.06(5) 5_565 3
Gd3 Gd1 Gd2 100.580(15) 5_566 3
Gd3 Gd1 Gd2 97.308(15) 2_564 3
Gd2 Gd1 Gd2 90.385(11) 4_455 3
Si1 Gd1 Gd1 156.02(5) 8_665 6_556
Si1 Gd1 Gd1 50.51(4) 3_556 6_556
Si3 Gd1 Gd1 111.07(5) 2_564 6_556
Si1 Gd1 Gd1 94.12(4) 7_565 6_556
Si3 Gd1 Gd1 51.69(5) 5_566 6_556
Si2 Gd1 Gd1 94.10(5) 5_565 6_556
Gd3 Gd1 Gd1 57.612(12) 5_566 6_556
Gd3 Gd1 Gd1 139.212(9) 2_564 6_556
Gd2 Gd1 Gd1 61.148(9) 4_455 6_556
Gd2 Gd1 Gd1 63.118(11) 3 6_556
Si1 Gd1 Gd1 51.15(5) 8_665 6_656
Si1 Gd1 Gd1 99.80(4) 3_556 6_656
Si3 Gd1 Gd1 52.01(4) 2_564 6_656
Si1 Gd1 Gd1 62.88(4) 7_565 6_656
Si3 Gd1 Gd1 134.15(4) 5_566 6_656
Si2 Gd1 Gd1 107.47(5) 5_565 6_656
Gd3 Gd1 Gd1 99.975(16) 5_566 6_656
Gd3 Gd1 Gd1 56.110(10) 2_564 6_656
Gd2 Gd1 Gd1 109.276(11) 4_455 6_656
Gd2 Gd1 Gd1 147.782(17) 3 6_656
Gd1 Gd1 Gd1 148.81(2) 6_556 6_656
Si1 Gd1 Gd2 47.49(5) 8_665 7_565
Si1 Gd1 Gd2 90.48(5) 3_556 7_565
Si3 Gd1 Gd2 108.80(4) 2_564 7_565
Si1 Gd1 Gd2 46.83(4) 7_565 7_565
Si3 Gd1 Gd2 166.80(5) 5_566 7_565
Si2 Gd1 Gd2 130.95(5) 5_565 7_565
Gd3 Gd1 Gd2 137.836(15) 5_566 7_565
Gd3 Gd1 Gd2 98.346(12) 2_564 7_565
Gd2 Gd1 Gd2 61.140(11) 4_455 7_565
Gd2 Gd1 Gd2 116.675(13) 3 7_565
Gd1 Gd1 Gd2 122.284(9) 6_556 7_565
Gd1 Gd1 Gd2 57.932(8) 6_656 7_565
Si1 Gd1 Gd2 107.70(5) 8_665 8_666
Si1 Gd1 Gd2 47.11(4) 3_556 8_666
Si3 Gd1 Gd2 48.31(6) 2_564 8_666
Si1 Gd1 Gd2 45.56(5) 7_565 8_666
Si3 Gd1 Gd2 105.43(6) 5_566 8_666
Si2 Gd1 Gd2 128.88(5) 5_565 8_666
Gd3 Gd1 Gd2 53.406(12) 5_566 8_666
Gd3 Gd1 Gd2 95.759(14) 2_564 8_666
Gd2 Gd1 Gd2 85.973(12) 4_455 8_666
Gd2 Gd1 Gd2 151.972(15) 3 8_666
Gd1 Gd1 Gd2 91.125(15) 6_556 8_666
Gd1 Gd1 Gd2 57.828(12) 6_656 8_666
Gd2 Gd1 Gd2 85.630(12) 7_565 8_666
Si1 Gd1 Gd1 61.16(5) 8_665 5_565
Si1 Gd1 Gd1 111.47(5) 3_556 5_565
Si3 Gd1 Gd1 153.56(6) 2_564 5_565
Si1 Gd1 Gd1 94.08(5) 7_565 5_565
Si3 Gd1 Gd1 109.57(6) 5_566 5_565
Si2 Gd1 Gd1 90.56(5) 5_565 5_565
Gd3 Gd1 Gd1 152.245(17) 5_566 5_565
Gd3 Gd1 Gd1 105.042(16) 2_564 5_565
Gd2 Gd1 Gd1 62.813(13) 4_455 5_565
Gd2 Gd1 Gd1 59.051(12) 3 5_565
Gd1 Gd1 Gd1 94.892(12) 6_556 5_565
Gd1 Gd1 Gd1 106.862(12) 6_656 5_565
Gd2 Gd1 Gd1 57.625(12) 7_565 5_565
Gd2 Gd1 Gd1 139.568(19) 8_666 5_565
Si1 Gd1 Gd2 44.76(5) 8_665 8_665
Si1 Gd1 Gd2 165.98(5) 3_556 8_665
Si3 Gd1 Gd2 104.22(6) 2_564 8_665
Si1 Gd1 Gd2 131.49(4) 7_565 8_665
Si3 Gd1 Gd2 89.58(6) 5_566 8_665
Si2 Gd1 Gd2 46.28(5) 5_565 8_665
Gd3 Gd1 Gd2 133.590(15) 5_566 8_665
Gd3 Gd1 Gd2 52.775(11) 2_564 8_665
Gd2 Gd1 Gd2 117.936(13) 4_455 8_665
Gd2 Gd1 Gd2 58.870(8) 3 8_665
Gd1 Gd1 Gd2 121.988(15) 6_556 8_665
Gd1 Gd1 Gd2 89.062(12) 6_656 8_665
Gd2 Gd1 Gd2 85.028(11) 7_565 8_665
Gd2 Gd1 Gd2 145.163(14) 8_666 8_665
Gd1 Gd1 Gd2 55.124(12) 5_565 8_665
Si1 Gd2 Si1 97.63(3) . 2_554
Si1 Gd2 Si2 95.71(8) . .
Si1 Gd2 Si2 119.01(7) 2_554 .
Si1 Gd2 Si2 92.63(8) . 6_656
Si1 Gd2 Si2 142.21(6) 2_554 6_656
Si2 Gd2 Si2 95.82(5) . 6_656
Si1 Gd2 Si1 120.49(9) . 6_656
Si1 Gd2 Si1 50.16(8) 2_554 6_656
Si2 Gd2 Si1 142.07(8) . 6_656
Si2 Gd2 Si1 93.57(7) 6_656 6_656
Si1 Gd2 Si3 143.83(7) . 1_554
Si1 Gd2 Si3 95.55(7) 2_554 1_554
Si2 Gd2 Si3 48.79(8) . 1_554
Si2 Gd2 Si3 97.24(6) 6_656 1_554
Si1 Gd2 Si3 93.60(7) 6_656 1_554
Si1 Gd2 Gd3 153.21(5) . 6_656
Si1 Gd2 Gd3 98.18(5) 2_554 6_656
Si2 Gd2 Gd3 95.35(5) . 6_656
Si2 Gd2 Gd3 61.99(6) 6_656 6_656
Si1 Gd2 Gd3 57.69(5) 6_656 6_656
Si3 Gd2 Gd3 55.09(5) 1_554 6_656
Si1 Gd2 Gd3 58.33(5) . .
Si1 Gd2 Gd3 154.89(5) 2_554 .
Si2 Gd2 Gd3 61.92(7) . .
Si2 Gd2 Gd3 54.20(6) 6_656 .
Si1 Gd2 Gd3 145.88(5) 6_656 .
Si3 Gd2 Gd3 100.75(5) 1_554 .
Gd3 Gd2 Gd3 106.797(15) 6_656 .
Si1 Gd2 Gd1 66.53(5) . 4
Si1 Gd2 Gd1 53.29(5) 2_554 4
Si2 Gd2 Gd1 156.90(4) . 4
Si2 Gd2 Gd1 99.52(4) 6_656 4
Si1 Gd2 Gd1 54.06(5) 6_656 4
Si3 Gd2 Gd1 144.19(5) 1_554 4
Gd3 Gd2 Gd1 107.078(13) 6_656 4
Gd3 Gd2 Gd1 114.736(15) . 4
Si1 Gd2 Gd2 115.00(5) . 7_565
Si1 Gd2 Gd2 145.73(5) 2_554 7_565
Si2 Gd2 Gd2 50.59(4) . 7_565
Si2 Gd2 Gd2 50.63(4) 6_656 7_565
Si1 Gd2 Gd2 114.12(5) 6_656 7_565
Si3 Gd2 Gd2 51.83(4) 1_554 7_565
Gd3 Gd2 Gd2 56.659(9) 6_656 7_565
Gd3 Gd2 Gd2 56.742(9) . 7_565
Gd1 Gd2 Gd2 149.453(9) 4 7_565
Si1 Gd2 Gd1 103.53(5) . 3_545
Si1 Gd2 Gd1 65.36(5) 2_554 3_545
Si2 Gd2 Gd1 53.65(5) . 3_545
Si2 Gd2 Gd1 146.19(4) 6_656 3_545
Si1 Gd2 Gd1 103.02(5) 6_656 3_545
Si3 Gd2 Gd1 53.01(5) 1_554 3_545
Gd3 Gd2 Gd1 102.688(16) 6_656 3_545
Gd3 Gd2 Gd1 110.379(14) . 3_545
Gd1 Gd2 Gd1 114.110(13) 4 3_545
Gd2 Gd2 Gd1 95.558(10) 7_565 3_545
Si1 Gd2 Gd1 52.79(5) . 7_565
Si1 Gd2 Gd1 51.04(4) 2_554 7_565
Si2 Gd2 Gd1 96.84(4) . 7_565
Si2 Gd2 Gd1 144.13(6) 6_656 7_565
Si1 Gd2 Gd1 96.70(5) 6_656 7_565
Si3 Gd2 Gd1 116.21(5) 1_554 7_565
Gd3 Gd2 Gd1 148.887(15) 6_656 7_565
Gd3 Gd2 Gd1 104.205(12) . 7_565
Gd1 Gd2 Gd1 60.919(11) 4 7_565
Gd2 Gd2 Gd1 146.433(8) 7_565 7_565
Gd1 Gd2 Gd1 63.325(13) 3_545 7_565
Si1 Gd2 Gd2 102.11(5) . 6_656
Si1 Gd2 Gd2 93.27(4) 2_554 6_656
Si2 Gd2 Gd2 140.58(4) . 6_656
Si2 Gd2 Gd2 48.97(5) 6_656 6_656
Si1 Gd2 Gd2 47.23(5) 6_656 6_656
Si3 Gd2 Gd2 110.60(5) 1_554 6_656
Gd3 Gd2 Gd2 55.509(11) 6_656 6_656
Gd3 Gd2 Gd2 98.650(16) . 6_656
Gd1 Gd2 Gd2 61.031(9) 4 6_656
Gd2 Gd2 Gd2 90.0 7_565 6_656
Gd1 Gd2 Gd2 148.428(17) 3_545 6_656
Gd1 Gd2 Gd2 121.946(9) 7_565 6_656
Si1 Gd2 Gd2 49.40(5) . 6_556
Si1 Gd2 Gd2 104.66(4) 2_554 6_556
Si2 Gd2 Gd2 49.03(5) . 6_556
Si2 Gd2 Gd2 109.53(6) 6_656 6_556
Si1 Gd2 Gd2 154.21(5) 6_656 6_556
Si3 Gd2 Gd2 94.65(6) 1_554 6_556
Gd3 Gd2 Gd2 143.865(10) 6_656 6_556
Gd3 Gd2 Gd2 55.327(12) . 6_556
Gd1 Gd2 Gd2 109.006(11) 4 6_556
Gd2 Gd2 Gd2 90.0 7_565 6_556
Gd1 Gd2 Gd2 63.771(11) 3_545 6_556
Gd1 Gd2 Gd2 57.829(8) 7_565 6_556
Gd2 Gd2 Gd2 147.49(2) 6_656 6_556
Si1 Gd2 Gd1 147.22(5) . 8_655
Si1 Gd2 Gd1 50.70(5) 2_554 8_655
Si2 Gd2 Gd1 94.15(7) . 8_655
Si2 Gd2 Gd1 117.35(6) 6_656 8_655
Si1 Gd2 Gd1 49.43(5) 6_656 8_655
Si3 Gd2 Gd1 50.18(5) 1_554 8_655
Gd3 Gd2 Gd1 55.547(12) 6_656 8_655
Gd3 Gd2 Gd1 150.541(16) . 8_655
Gd1 Gd2 Gd1 94.027(12) 4 8_655
Gd2 Gd2 Gd1 95.274(9) 7_565 8_655
Gd1 Gd2 Gd1 59.054(8) 3_545 8_655
Gd1 Gd2 Gd1 95.023(12) 7_565 8_655
Gd2 Gd2 Gd1 89.528(12) 6_656 8_655
Gd2 Gd2 Gd1 122.824(15) 6_556 8_655
Si1 Gd2 Gd1 48.45(5) . 8_656
Si1 Gd2 Gd1 115.13(5) 2_554 8_656
Si2 Gd2 Gd1 117.90(7) . 8_656
Si2 Gd2 Gd1 50.34(5) 6_656 8_656
Si1 Gd2 Gd1 96.15(5) 6_656 8_656
Si3 Gd2 Gd1 146.57(4) 1_554 8_656
Gd3 Gd2 Gd1 104.995(14) 6_656 8_656
Gd3 Gd2 Gd1 56.107(12) . 8_656
Gd1 Gd2 Gd1 62.064(13) 4 8_656
Gd2 Gd2 Gd1 95.216(9) 7_565 8_656
Gd1 Gd2 Gd1 151.820(14) 3_545 8_656
Gd1 Gd2 Gd1 94.318(12) 7_565 8_656
Gd2 Gd2 Gd1 57.359(12) 6_656 8_656
Gd2 Gd2 Gd1 90.284(15) 6_556 8_656
Gd1 Gd2 Gd1 145.163(14) 8_655 8_656
Si2 Gd3 Si3 90.03(9) 6_656 .
Si2 Gd3 Si3 179.96(9) 6_656 6_557
Si3 Gd3 Si3 89.92(6) . 6_557
Si2 Gd3 Si1 88.45(4) 6_656 .
Si3 Gd3 Si1 95.32(5) . .
Si3 Gd3 Si1 91.56(4) 6_557 .
Si2 Gd3 Si1 88.45(4) 6_656 7_565
Si3 Gd3 Si1 95.32(5) . 7_565
Si3 Gd3 Si1 91.56(4) 6_557 7_565
Si1 Gd3 Si1 168.92(9) . 7_565
Si2 Gd3 Si2 89.17(6) 6_656 .
Si3 Gd3 Si2 179.20(8) . .
Si3 Gd3 Si2 90.87(8) 6_557 .
Si1 Gd3 Si2 84.66(5) . .
Si1 Gd3 Si2 84.66(5) 7_565 .
Si2 Gd3 Gd2 123.99(5) 6_656 6_556
Si3 Gd3 Gd2 128.35(4) . 6_556
Si3 Gd3 Gd2 56.05(5) 6_557 6_556
Si1 Gd3 Gd2 53.88(4) . 6_556
Si1 Gd3 Gd2 120.31(4) 7_565 6_556
Si2 Gd3 Gd2 52.22(4) . 6_556
Si2 Gd3 Gd2 123.99(5) 6_656 4_455
Si3 Gd3 Gd2 128.35(4) . 4_455
Si3 Gd3 Gd2 56.05(5) 6_557 4_455
Si1 Gd3 Gd2 120.31(4) . 4_455
Si1 Gd3 Gd2 53.88(4) 7_565 4_455
Si2 Gd3 Gd2 52.22(4) . 4_455
Gd2 Gd3 Gd2 66.682(17) 6_556 4_455
Si2 Gd3 Gd2 54.83(5) 6_656 .
Si3 Gd3 Gd2 127.33(4) . .
Si3 Gd3 Gd2 125.21(5) 6_557 .
Si1 Gd3 Gd2 51.86(5) . .
Si1 Gd3 Gd2 118.30(5) 7_565 .
Si2 Gd3 Gd2 52.09(4) . .
Gd2 Gd3 Gd2 69.163(11) 6_556 .
Gd2 Gd3 Gd2 104.308(16) 4_455 .
Si2 Gd3 Gd2 54.83(5) 6_656 7_565
Si3 Gd3 Gd2 127.33(4) . 7_565
Si3 Gd3 Gd2 125.21(5) 6_557 7_565
Si1 Gd3 Gd2 118.30(5) . 7_565
Si1 Gd3 Gd2 51.86(5) 7_565 7_565
Si2 Gd3 Gd2 52.09(4) . 7_565
Gd2 Gd3 Gd2 104.308(16) 6_556 7_565
Gd2 Gd3 Gd2 69.163(11) 4_455 7_565
Gd2 Gd3 Gd2 66.516(18) . 7_565
Si2 Gd3 Gd1 123.25(4) 6_656 3_546
Si3 Gd3 Gd1 57.46(4) . 3_546
Si3 Gd3 Gd1 56.72(4) 6_557 3_546
Si1 Gd3 Gd1 55.05(5) . 3_546
Si1 Gd3 Gd1 134.61(5) 7_565 3_546
Si2 Gd3 Gd1 123.06(4) . 3_546
Gd2 Gd3 Gd1 71.047(12) 6_556 3_546
Gd2 Gd3 Gd1 112.294(17) 4_455 3_546
Gd2 Gd3 Gd1 106.883(11) . 3_546
Gd2 Gd3 Gd1 173.227(15) 7_565 3_546
Si2 Gd3 Gd1 123.25(4) 6_656 5_566
Si3 Gd3 Gd1 57.46(4) . 5_566
Si3 Gd3 Gd1 56.72(4) 6_557 5_566
Si1 Gd3 Gd1 134.61(5) . 5_566
Si1 Gd3 Gd1 55.05(5) 7_565 5_566
Si2 Gd3 Gd1 123.06(4) . 5_566
Gd2 Gd3 Gd1 112.294(17) 6_556 5_566
Gd2 Gd3 Gd1 71.047(12) 4_455 5_566
Gd2 Gd3 Gd1 173.227(15) . 5_566
Gd2 Gd3 Gd1 106.883(11) 7_565 5_566
Gd1 Gd3 Gd1 79.670(19) 3_546 5_566
Si1 Si1 Gd2 136.29(15) 5_556 .
Si1 Si1 Gd2 66.53(11) 5_556 2
Gd2 Si1 Gd2 137.71(9) . 2
Si1 Si1 Gd2 63.31(9) 5_556 6_556
Gd2 Si1 Gd2 83.37(6) . 6_556
Gd2 Si1 Gd2 129.84(8) 2 6_556
Si1 Si1 Gd1 136.90(15) 5_556 8_656
Gd2 Si1 Gd1 86.80(6) . 8_656
Gd2 Si1 Gd1 81.47(6) 2 8_656
Gd2 Si1 Gd1 139.09(9) 6_556 8_656
Si1 Si1 Gd1 67.61(11) 5_556 3_546
Gd2 Si1 Gd1 138.93(9) . 3_546
Gd2 Si1 Gd1 77.85(6) 2 3_546
Gd2 Si1 Gd1 83.46(6) 6_556 3_546
Gd1 Si1 Gd1 78.34(6) 8_656 3_546
Si1 Si1 Gd3 117.10(14) 5_556 .
Gd2 Si1 Gd3 69.81(6) . .
Gd2 Si1 Gd3 140.26(9) 2 .
Gd2 Si1 Gd3 68.43(5) 6_556 .
Gd1 Si1 Gd3 70.89(5) 8_656 .
Gd1 Si1 Gd3 69.16(6) 3_546 .
Si1 Si1 Gd1 65.24(11) 5_556 7_565
Gd2 Si1 Gd1 80.37(6) . 7_565
Gd2 Si1 Gd1 83.74(7) 2 7_565
Gd2 Si1 Gd1 75.86(5) 6_556 7_565
Gd1 Si1 Gd1 141.03(8) 8_656 7_565
Gd1 Si1 Gd1 132.85(7) 3_546 7_565
Gd3 Si1 Gd1 135.28(8) . 7_565
Si3 Si2 Gd3 118.71(15) 1_554 6_556
Si3 Si2 Gd2 67.31(8) 1_554 7_565
Gd3 Si2 Gd2 140.57(4) 6_556 7_565
Si3 Si2 Gd2 67.31(8) 1_554 .
Gd3 Si2 Gd2 140.57(4) 6_556 .
Gd2 Si2 Gd2 78.83(7) 7_565 .
Si3 Si2 Gd2 140.48(4) 1_554 6_556
Gd3 Si2 Gd2 70.97(6) 6_556 6_556
Gd2 Si2 Gd2 131.78(12) 7_565 6_556
Gd2 Si2 Gd2 82.00(5) . 6_556
Si3 Si2 Gd2 140.48(4) 1_554 4_455
Gd3 Si2 Gd2 70.97(6) 6_556 4_455
Gd2 Si2 Gd2 82.00(5) 7_565 4_455
Gd2 Si2 Gd2 131.78(12) . 4_455
Gd2 Si2 Gd2 78.73(8) 6_556 4_455
Si3 Si2 Gd1 66.52(8) 1_554 3_545
Gd3 Si2 Gd1 71.65(6) 6_556 3_545
Gd2 Si2 Gd1 133.25(11) 7_565 3_545
Gd2 Si2 Gd1 77.29(4) . 3_545
Gd2 Si2 Gd1 83.38(3) 6_556 3_545
Gd2 Si2 Gd1 142.08(10) 4_455 3_545
Si3 Si2 Gd1 66.52(8) 1_554 5_565
Gd3 Si2 Gd1 71.65(6) 6_556 5_565
Gd2 Si2 Gd1 77.29(4) 7_565 5_565
Gd2 Si2 Gd1 133.25(11) . 5_565
Gd2 Si2 Gd1 142.08(10) 6_556 5_565
Gd2 Si2 Gd1 83.37(3) 4_455 5_565
Gd1 Si2 Gd1 90.93(9) 3_545 5_565
Si3 Si2 Gd3 118.26(13) 1_554 .
Gd3 Si2 Gd3 123.03(10) 6_556 .
Gd2 Si2 Gd3 65.99(6) 7_565 .
Gd2 Si2 Gd3 65.99(6) . .
Gd2 Si2 Gd3 65.79(7) 6_556 .
Gd2 Si2 Gd3 65.79(7) 4_455 .
Gd1 Si2 Gd3 134.19(5) 3_545 .
Gd1 Si2 Gd3 134.19(5) 5_565 .
Si2 Si3 Gd3 117.47(13) 1_556 .
Si2 Si3 Gd3 118.67(15) 1_556 6_657
Gd3 Si3 Gd3 123.87(11) . 6_657
Si2 Si3 Gd2 63.90(9) 1_556 7_566
Gd3 Si3 Gd2 141.35(4) . 7_566
Gd3 Si3 Gd2 68.86(6) 6_657 7_566
Si2 Si3 Gd2 63.90(9) 1_556 1_556
Gd3 Si3 Gd2 141.35(4) . 1_556
Gd3 Si3 Gd2 68.86(6) 6_657 1_556
Gd2 Si3 Gd2 76.34(8) 7_566 1_556
Si2 Si3 Gd1 134.00(4) 1_556 8_656
Gd3 Si3 Gd1 72.04(7) . 8_656
Gd3 Si3 Gd1 69.81(6) 6_657 8_656
Gd2 Si3 Gd1 137.84(10) 7_566 8_656
Gd2 Si3 Gd1 81.51(4) 1_556 8_656
Si2 Si3 Gd1 134.00(4) 1_556 2_565
Gd3 Si3 Gd1 72.04(7) . 2_565
Gd3 Si3 Gd1 69.81(6) 6_657 2_565
Gd2 Si3 Gd1 81.51(4) 7_566 2_565
Gd2 Si3 Gd1 137.84(10) 1_556 2_565
Gd1 Si3 Gd1 91.97(9) 8_656 2_565
Si2 Si3 Gd1 67.11(8) 1_556 3_546
Gd3 Si3 Gd1 70.43(6) . 3_546
Gd3 Si3 Gd1 134.05(4) 6_657 3_546
Gd2 Si3 Gd1 130.47(11) 7_566 3_546
Gd2 Si3 Gd1 76.36(4) 1_556 3_546
Gd1 Si3 Gd1 76.30(3) 8_656 3_546
Gd1 Si3 Gd1 142.46(12) 2_565 3_546
Si2 Si3 Gd1 67.11(7) 1_556 5_566
Gd3 Si3 Gd1 70.43(6) . 5_566
Gd3 Si3 Gd1 134.05(4) 6_657 5_566
Gd2 Si3 Gd1 76.36(4) 7_566 5_566
Gd2 Si3 Gd1 130.47(11) 1_556 5_566
Gd1 Si3 Gd1 142.46(12) 8_656 5_566
Gd1 Si3 Gd1 76.30(3) 2_565 5_566
Gd1 Si3 Gd1 91.45(8) 3_546 5_566

loop_
_geom_bond_atom_site_label_1
_geom_bond_atom_site_label_2
_geom_bond_distance
_geom_bond_site_symmetry_2
Gd1 Si1 3.057(2) 8_665
Gd1 Si1 3.085(3) 3_556
Gd1 Si3 3.134(2) 2_564
Gd1 Si1 3.141(3) 7_565
Gd1 Si3 3.148(2) 5_566
Gd1 Si2 3.162(2) 5_565
Gd1 Gd3 3.5181(6) 5_566
Gd1 Gd3 3.5788(6) 2_564
Gd1 Gd2 3.7623(6) 4_455
Gd1 Gd2 3.8294(6) 3
Gd1 Gd1 3.8800(3) 6_556
Gd1 Gd1 3.8800(3) 6_656
Gd1 Gd2 3.8886(6) 7_565
Gd1 Gd2 4.0352(6) 8_666
Gd1 Gd1 4.0516(9) 5_565
Gd1 Gd2 4.0793(6) 8_665
Gd2 Si1 2.877(2) .
Gd2 Si1 2.898(3) 2_554
Gd2 Si2 2.965(2) .
Gd2 Si2 2.968(3) 6_656
Gd2 Si1 2.976(2) 6_656
Gd2 Si3 3.046(3) 1_554
Gd2 Gd3 3.4255(6) 6_656
Gd2 Gd3 3.4330(6) .
Gd2 Gd1 3.7623(6) 4
Gd2 Gd2 3.7654(9) 7_565
Gd2 Gd1 3.8294(6) 3_545
Gd2 Gd1 3.8886(6) 7_565
Gd2 Gd2 3.8927(3) 6_656
Gd2 Gd2 3.8927(3) 6_556
Gd2 Gd1 4.0352(6) 8_655
Gd2 Gd1 4.0793(6) 8_656
Gd3 Si2 2.945(3) 6_656
Gd3 Si3 2.947(4) .
Gd3 Si3 3.012(3) 6_557
Gd3 Si1 3.113(3) .
Gd3 Si1 3.113(3) 7_565
Gd3 Si2 3.316(4) .
Gd3 Gd2 3.4255(6) 6_556
Gd3 Gd2 3.4255(6) 4_455
Gd3 Gd2 3.4330(6) 7_565
Gd3 Gd1 3.5181(6) 3_546
Gd3 Gd1 3.5181(6) 5_566
Si1 Si1 2.491(4) 5_556
Si1 Gd2 2.898(3) 2
Si1 Gd2 2.976(2) 6_556
Si1 Gd1 3.057(2) 8_656
Si1 Gd1 3.085(3) 3_546
Si1 Gd1 3.141(3) 7_565
Si2 Si3 2.484(5) 1_554
Si2 Gd3 2.945(3) 6_556
Si2 Gd2 2.965(2) 7_565
Si2 Gd2 2.968(3) 6_556
Si2 Gd2 2.968(3) 4_455
Si2 Gd1 3.162(2) 3_545
Si2 Gd1 3.162(2) 5_565
Si3 Si2 2.484(5) 1_556
Si3 Gd3 3.012(3) 6_657
Si3 Gd2 3.046(3) 7_566
Si3 Gd2 3.046(3) 1_556
Si3 Gd1 3.134(2) 8_656
Si3 Gd1 3.134(2) 2_565
Si3 Gd1 3.148(2) 3_546
Si3 Gd1 3.148(2) 5_566
